data_2229021
loop_
_publ_author_name
'Yamin, Bohari M.'
'Salem, Halima Farag'

_publ_section_title
;
 1-(3-Chlorophenyl)-4,4,6-trimethyl-3,4-dihydropyrimidine-2(1<i>H</i>)-thione
;
_journal_coeditor_code DN2640
_journal_issue 2
_journal_name_full 'Acta Crystallographica Section E'
_journal_page_first o282
_journal_paper_doi 10.1107/S1600536810054292
_journal_volume 67
_journal_year 2011
_chemical_formula_iupac 'C13 H15 Cl N2 S'
_chemical_formula_moiety 'C13 H15 Cl N2 S'
_chemical_formula_sum 'C13 H15 Cl N2 S'
_chemical_formula_weight 266.78
_chemical_melting_point_gt 427.6
_chemical_melting_point_lt 429.6
_chemical_name_systematic
;
1-(3-Chlorophenyl)-4,4,6-trimethyl-3,4-dihydropyrimidine-2(1<i>H</i>)-thione
;
_space_group_IT_number 14
_symmetry_cell_setting monoclinic
_symmetry_space_group_name_Hall '-P 2ybc'
_symmetry_space_group_name_H-M 'P 1 21/c 1'
_atom_sites_solution_hydrogens geom
_atom_sites_solution_primary direct
_atom_sites_solution_secondary difmap
_cell_angle_alpha 90.00
_cell_angle_beta 103.909(4)
_cell_angle_gamma 90.00
_cell_formula_units_Z 4
_cell_length_a 8.398(2)
_cell_length_b 14.930(4)
_cell_length_c 11.468(3)
_cell_measurement_reflns_used 2921
_cell_measurement_temperature 298(2)
_cell_measurement_theta_max 25.5
_cell_measurement_theta_min 2.2
_cell_volume 1395.7(6)
_computing_cell_refinement 'SAINT (Bruker, 2000)'
_computing_data_collection 'SMART (Bruker, 2000)'
_computing_data_reduction 'SAINT (Bruker, 2000)'
_computing_molecular_graphics
;
ORTEPIII (Burnett & Johnson, 1996), ORTEP-3 for Windows (Farrugia,
1997) and
PLATON (Spek, 2009)
;
_computing_publication_material
;
SHELXL97 (Sheldrick, 2008), PARST (Nardelli, 1995) and PLATON
(Spek, 2009)
;
_computing_structure_refinement 'SHELXL97 (Sheldrick, 2008)'
_computing_structure_solution 'SHELXS97 (Sheldrick, 2008)'
_diffrn_ambient_temperature 298(2)
_diffrn_detector_area_resol_mean 83.66
_diffrn_measured_fraction_theta_full 1.000
_diffrn_measured_fraction_theta_max 1.000
_diffrn_measurement_device_type
;
Bruker SMART APEX CCD area-detector
;
_diffrn_measurement_method \w
_diffrn_radiation_monochromator graphite
_diffrn_radiation_source 'fine-focus sealed tube'
_diffrn_radiation_type MoK\a
_diffrn_radiation_wavelength 0.71073
_diffrn_reflns_av_R_equivalents 0.0214
_diffrn_reflns_av_sigmaI/netI 0.0243
_diffrn_reflns_limit_h_max 10
_diffrn_reflns_limit_h_min -10
_diffrn_reflns_limit_k_max 18
_diffrn_reflns_limit_k_min -13
_diffrn_reflns_limit_l_max 13
_diffrn_reflns_limit_l_min -12
_diffrn_reflns_number 8215
_diffrn_reflns_theta_full 25.50
_diffrn_reflns_theta_max 25.5
_diffrn_reflns_theta_min 2.2
_diffrn_standards_decay_% 0
_diffrn_standards_interval_count 0
_diffrn_standards_interval_time 0
_diffrn_standards_number 0
_exptl_absorpt_coefficient_mu 0.404
_exptl_absorpt_correction_T_max 0.934
_exptl_absorpt_correction_T_min 0.855
_exptl_absorpt_correction_type multi-scan
_exptl_absorpt_process_details '(SADABS; Bruker, 2000)'
_exptl_crystal_colour colourless
_exptl_crystal_density_diffrn 1.270
_exptl_crystal_density_method 'not measured'
_exptl_crystal_description block
_exptl_crystal_F_000 560
_exptl_crystal_size_max 0.40
_exptl_crystal_size_mid 0.19
_exptl_crystal_size_min 0.17
_refine_diff_density_max 0.292
_refine_diff_density_min -0.143
_refine_ls_extinction_method none
_refine_ls_goodness_of_fit_ref 1.095
_refine_ls_hydrogen_treatment constr
_refine_ls_matrix_type full
_refine_ls_number_parameters 157
_refine_ls_number_reflns 2598
_refine_ls_number_restraints 0
_refine_ls_restrained_S_all 1.095
_refine_ls_R_factor_all 0.0574
_refine_ls_R_factor_gt 0.0478
_refine_ls_shift/su_max 0.000
_refine_ls_shift/su_mean 0.000
_refine_ls_structure_factor_coef Fsqd
_refine_ls_weighting_details 'calc w=1/[\s^2^(Fo^2^)+(0.0696P)^2^+0.4092P] where P=(Fo^2^+2Fc^2^)/3'
_refine_ls_weighting_scheme calc
_refine_ls_wR_factor_gt 0.1271
_refine_ls_wR_factor_ref 0.1327
_reflns_number_gt 2212
_reflns_number_total 2598
_reflns_threshold_expression I>2/s(I)
_cod_data_source_file dn2640.cif
_cod_data_source_block I
_cod_original_sg_symbol_H-M 'P 21/c'
_cod_database_code 2229021
_cod_database_fobs_code 2229021

loop_
_symmetry_equiv_pos_as_xyz
'x, y, z'
'-x, y+1/2, -z+1/2'
'-x, -y, -z'
'x, -y-1/2, z-1/2'

loop_
_atom_site_type_symbol
_atom_site_label
_atom_site_fract_x
_atom_site_fract_y
_atom_site_fract_z
_atom_site_U_iso_or_equiv
_atom_site_adp_type
_atom_site_calc_flag
_atom_site_refinement_flags
_atom_site_occupancy
_atom_site_disorder_assembly
_atom_site_disorder_group
Cl Cl1 0.26790(8) 0.97009(5) -0.03961(6) 0.0647(2) Uani d . 1 . .
S S1 0.77220(7) 1.01839(4) 0.36163(5) 0.0496(2) Uani d . 1 . .
N N1 0.8934(2) 0.87127(13) 0.47479(18) 0.0508(5) Uani d . 1 . .
H H1A 0.9700 0.9086 0.5030 0.061 Uiso d R 1 . .
N N2 0.6306(2) 0.85790(12) 0.35950(17) 0.0467(5) Uani d . 1 . .
C C1 0.7657(3) 0.90982(15) 0.40192(19) 0.0408(5) Uani d . 1 . .
C C2 0.6333(3) 0.76397(16) 0.3814(3) 0.0598(7) Uani d . 1 . .
C C3 0.7636(4) 0.72845(18) 0.4552(3) 0.0693(8) Uani d . 1 . .
H H3 0.7690 0.6664 0.4621 0.083 Uiso calc R 1 . .
C C4 0.9012(3) 0.78148(16) 0.5276(2) 0.0602(7) Uani d . 1 . .
C C5 0.4926(4) 0.7110(2) 0.3124(4) 0.1029(13) Uani d . 1 . .
H H5A 0.5133 0.6484 0.3283 0.154 Uiso calc R 1 . .
H H5B 0.4787 0.7222 0.2281 0.154 Uiso calc R 1 . .
H H5C 0.3947 0.7281 0.3360 0.154 Uiso calc R 1 . .
C C7 1.0658(5) 0.7413(2) 0.5222(5) 0.1179(16) Uani d . 1 . .
H H7A 1.0740 0.7392 0.4401 0.177 Uiso calc R 1 . .
H H7B 1.0745 0.6818 0.5547 0.177 Uiso calc R 1 . .
H H7C 1.1528 0.7777 0.5682 0.177 Uiso calc R 1 . .
C C8 0.4808(3) 0.90016(15) 0.2952(2) 0.0450(5) Uani d . 1 . .
C C9 0.4507(3) 0.91237(15) 0.1734(2) 0.0448(5) Uani d . 1 . .
H H9 0.5261 0.8933 0.1311 0.054 Uiso calc R 1 . .
C C10 0.3064(3) 0.95355(15) 0.1145(2) 0.0468(5) Uani d . 1 . .
C C11 0.1924(3) 0.98094(17) 0.1755(3) 0.0571(7) Uani d . 1 . .
H H11 0.0959 1.0088 0.1351 0.069 Uiso calc R 1 . .
C C12 0.2238(3) 0.96636(19) 0.2971(3) 0.0644(7) Uani d . 1 . .
H H12 0.1467 0.9837 0.3389 0.077 Uiso calc R 1 . .
C C13 0.3679(3) 0.92637(18) 0.3583(2) 0.0578(6) Uani d . 1 . .
H H13 0.3887 0.9173 0.4408 0.069 Uiso calc R 1 . .
C C6 0.8890(7) 0.7904(3) 0.6570(3) 0.137(2) Uani d . 1 . .
H H6A 0.9756 0.8284 0.7001 0.206 Uiso calc R 1 . .
H H6B 0.8989 0.7323 0.6940 0.206 Uiso calc R 1 . .
H H6C 0.7849 0.8161 0.6590 0.206 Uiso calc R 1 . .

loop_
_atom_site_aniso_label
_atom_site_aniso_U_11
_atom_site_aniso_U_22
_atom_site_aniso_U_33
_atom_site_aniso_U_12
_atom_site_aniso_U_13
_atom_site_aniso_U_23
Cl1 0.0586(4) 0.0726(5) 0.0561(4) -0.0055(3) 0.0005(3) 0.0109(3)
S1 0.0455(4) 0.0420(3) 0.0541(4) -0.0027(2) -0.0022(3) 0.0110(3)
N1 0.0452(11) 0.0431(11) 0.0568(11) 0.0034(8) -0.0022(9) 0.0078(9)
N2 0.0430(10) 0.0391(10) 0.0546(11) -0.0009(8) 0.0050(8) 0.0046(8)
C1 0.0399(11) 0.0419(12) 0.0397(11) 0.0035(9) 0.0077(9) 0.0014(9)
C2 0.0618(16) 0.0402(13) 0.0743(17) -0.0030(11) 0.0104(13) 0.0033(12)
C3 0.082(2) 0.0373(13) 0.081(2) 0.0015(13) 0.0059(16) 0.0088(13)
C4 0.0760(18) 0.0425(13) 0.0546(14) 0.0126(12) 0.0010(12) 0.0076(11)
C5 0.082(2) 0.0519(17) 0.158(4) -0.0206(16) -0.004(2) 0.008(2)
C7 0.080(2) 0.064(2) 0.185(5) 0.0305(18) -0.015(2) -0.003(3)
C8 0.0378(11) 0.0412(12) 0.0534(13) -0.0050(9) 0.0056(9) -0.0017(10)
C9 0.0393(11) 0.0438(12) 0.0520(13) -0.0049(9) 0.0123(10) -0.0022(10)
C10 0.0412(12) 0.0414(11) 0.0533(13) -0.0084(10) 0.0025(10) 0.0012(10)
C11 0.0412(13) 0.0535(15) 0.0714(17) 0.0033(11) 0.0035(12) -0.0057(12)
C12 0.0506(15) 0.0716(19) 0.0732(19) 0.0066(12) 0.0195(14) -0.0122(14)
C13 0.0538(15) 0.0655(17) 0.0546(14) 0.0006(12) 0.0142(12) -0.0055(12)
C6 0.270(6) 0.082(3) 0.058(2) -0.033(3) 0.035(3) 0.0098(19)

loop_
_atom_type_symbol
_atom_type_description
_atom_type_scat_dispersion_real
_atom_type_scat_dispersion_imag
_atom_type_scat_source
C C 0.0033 0.0016 'International Tables Vol C Tables 4.2.6.8 and 6.1.1.4'
H H 0.0000 0.0000 'International Tables Vol C Tables 4.2.6.8 and 6.1.1.4'
N N 0.0061 0.0033 'International Tables Vol C Tables 4.2.6.8 and 6.1.1.4'
S S 0.1246 0.1234 'International Tables Vol C Tables 4.2.6.8 and 6.1.1.4'
Cl Cl 0.1484 0.1585 'International Tables Vol C Tables 4.2.6.8 and 6.1.1.4'

loop_
_geom_angle_atom_site_label_1
_geom_angle_atom_site_label_2
_geom_angle_atom_site_label_3
_geom_angle_site_symmetry_1
_geom_angle_site_symmetry_3
_geom_angle
_geom_angle_publ_flag
C1 N1 C4 . . 127.4(2) ?
C1 N1 H1A . . 112.2 ?
C4 N1 H1A . . 119.1 ?
C1 N2 C2 . . 121.35(19) ?
C1 N2 C8 . . 118.85(18) ?
C2 N2 C8 . . 119.75(18) ?
N1 C1 N2 . . 117.2(2) ?
N1 C1 S1 . . 121.01(17) ?
N2 C1 S1 . . 121.78(15) ?
C3 C2 N2 . . 118.9(2) ?
C3 C2 C5 . . 123.9(2) ?
N2 C2 C5 . . 117.0(2) ?
C2 C3 C4 . . 124.0(2) ?
C2 C3 H3 . . 118.0 ?
C4 C3 H3 . . 118.0 ?
N1 C4 C3 . . 107.8(2) ?
N1 C4 C6 . . 108.5(2) ?
C3 C4 C6 . . 111.6(3) ?
N1 C4 C7 . . 107.1(3) ?
C3 C4 C7 . . 111.2(3) ?
C6 C4 C7 . . 110.5(3) ?
C2 C5 H5A . . 109.5 ?
C2 C5 H5B . . 109.5 ?
H5A C5 H5B . . 109.5 ?
C2 C5 H5C . . 109.5 ?
H5A C5 H5C . . 109.5 ?
H5B C5 H5C . . 109.5 ?
C4 C7 H7A . . 109.5 ?
C4 C7 H7B . . 109.5 ?
H7A C7 H7B . . 109.5 ?
C4 C7 H7C . . 109.5 ?
H7A C7 H7C . . 109.5 ?
H7B C7 H7C . . 109.5 ?
C9 C8 C13 . . 121.0(2) ?
C9 C8 N2 . . 120.2(2) ?
C13 C8 N2 . . 118.8(2) ?
C8 C9 C10 . . 118.8(2) ?
C8 C9 H9 . . 120.6 ?
C10 C9 H9 . . 120.6 ?
C11 C10 C9 . . 121.3(2) ?
C11 C10 Cl1 . . 119.56(19) ?
C9 C10 Cl1 . . 119.16(19) ?
C12 C11 C10 . . 118.8(2) ?
C12 C11 H11 . . 120.6 ?
C10 C11 H11 . . 120.6 ?
C11 C12 C13 . . 121.0(2) ?
C11 C12 H12 . . 119.5 ?
C13 C12 H12 . . 119.5 ?
C8 C13 C12 . . 119.0(2) ?
C8 C13 H13 . . 120.5 ?
C12 C13 H13 . . 120.5 ?
C4 C6 H6A . . 109.5 ?
C4 C6 H6B . . 109.5 ?
H6A C6 H6B . . 109.5 ?
C4 C6 H6C . . 109.5 ?
H6A C6 H6C . . 109.5 ?
H6B C6 H6C . . 109.5 ?

loop_
_geom_bond_atom_site_label_1
_geom_bond_atom_site_label_2
_geom_bond_site_symmetry_2
_geom_bond_distance
_geom_bond_publ_flag
Cl1 C10 . 1.736(3) ?
S1 C1 . 1.690(2) ?
N1 C1 . 1.323(3) ?
N1 C4 . 1.466(3) ?
N1 H1A . 0.8541 ?
N2 C1 . 1.364(3) ?
N2 C2 . 1.424(3) ?
N2 C8 . 1.441(3) ?
C2 C3 . 1.323(4) ?
C2 C5 . 1.483(4) ?
C3 C4 . 1.480(4) ?
C3 H3 . 0.9300 ?
C4 C6 . 1.518(5) ?
C4 C7 . 1.522(4) ?
C5 H5A . 0.9600 ?
C5 H5B . 0.9600 ?
C5 H5C . 0.9600 ?
C7 H7A . 0.9600 ?
C7 H7B . 0.9600 ?
C7 H7C . 0.9600 ?
C8 C9 . 1.372(3) ?
C8 C13 . 1.380(3) ?
C9 C10 . 1.382(3) ?
C9 H9 . 0.9300 ?
C10 C11 . 1.376(4) ?
C11 C12 . 1.372(4) ?
C11 H11 . 0.9300 ?
C12 C13 . 1.381(4) ?
C12 H12 . 0.9300 ?
C13 H13 . 0.9300 ?
C6 H6A . 0.9600 ?
C6 H6B . 0.9600 ?
C6 H6C . 0.9600 ?

loop_
_geom_hbond_atom_site_label_D
_geom_hbond_atom_site_label_H
_geom_hbond_atom_site_label_A
_geom_hbond_site_symmetry_A
_geom_hbond_distance_DH
_geom_hbond_distance_HA
_geom_hbond_distance_DA
_geom_hbond_angle_DHA
N1 H1A S1 3_776 0.85 2.58 3.404(2) 162

loop_
_geom_torsion_atom_site_label_1
_geom_torsion_atom_site_label_2
_geom_torsion_atom_site_label_3
_geom_torsion_atom_site_label_4
_geom_torsion_site_symmetry_1
_geom_torsion_site_symmetry_2
_geom_torsion_site_symmetry_3
_geom_torsion_site_symmetry_4
_geom_torsion
_geom_torsion_publ_flag
C4 N1 C1 N2 . . . . -8.0(4) ?
C4 N1 C1 S1 . . . . 173.1(2) ?
C2 N2 C1 N1 . . . . -7.0(3) ?
C8 N2 C1 N1 . . . . 170.6(2) ?
C2 N2 C1 S1 . . . . 171.87(19) ?
C8 N2 C1 S1 . . . . -10.5(3) ?
C1 N2 C2 C3 . . . . 7.4(4) ?
C8 N2 C2 C3 . . . . -170.1(3) ?
C1 N2 C2 C5 . . . . -168.4(3) ?
C8 N2 C2 C5 . . . . 14.1(4) ?
N2 C2 C3 C4 . . . . 6.8(4) ?
C5 C2 C3 C4 . . . . -177.7(3) ?
C1 N1 C4 C3 . . . . 19.4(4) ?
C1 N1 C4 C6 . . . . -101.6(3) ?
C1 N1 C4 C7 . . . . 139.1(3) ?
C2 C3 C4 N1 . . . . -18.2(4) ?
C2 C3 C4 C6 . . . . 100.9(4) ?
C2 C3 C4 C7 . . . . -135.3(3) ?
C1 N2 C8 C9 . . . . 88.4(3) ?
C2 N2 C8 C9 . . . . -94.0(3) ?
C1 N2 C8 C13 . . . . -92.8(3) ?
C2 N2 C8 C13 . . . . 84.9(3) ?
C13 C8 C9 C10 . . . . 1.5(3) ?
N2 C8 C9 C10 . . . . -179.65(19) ?
C8 C9 C10 C11 . . . . -1.0(3) ?
C8 C9 C10 Cl1 . . . . 179.51(17) ?
C9 C10 C11 C12 . . . . -0.3(4) ?
Cl1 C10 C11 C12 . . . . 179.2(2) ?
C10 C11 C12 C13 . . . . 1.1(4) ?
C9 C8 C13 C12 . . . . -0.7(4) ?
N2 C8 C13 C12 . . . . -179.6(2) ?
C11 C12 C13 C8 . . . . -0.6(4) ?

loop_
_cod_related_entry_id
_cod_related_entry_database
_cod_related_entry_code
1 ChemSpider 595330
